data_2101893
loop_
_publ_author_name
'Harada, J.'
'Ogawa, K.'
'Tomoda, S.'

_publ_section_title
;
 Molecular Motion and Conformational Interconversion of Azobenzenes in
 Crystals as Studied by X-ray Diffraction
;
_journal_issue 4
_journal_name_full 'Acta Crystallographica Section B'
_journal_page_first 662
_journal_page_last 672
_journal_paper_doi 10.1107/S0108768197002772
_journal_volume 53
_journal_year 1997
_chemical_formula_moiety 'C14 H14 N2'
_chemical_formula_sum 'C14 H14 N2'
_chemical_formula_weight 210.28
_chemical_melting_point 325
_chemical_name_systematic '    (E)-3,3'-dimethylazobenzene'
_space_group_IT_number 61
_space_group_name_Hall '-P 2ac 2ab'
_space_group_name_H-M_alt 'P b c a'
_symmetry_cell_setting orthorhombic
_symmetry_space_group_name_Hall '-P 2ac 2ab'
_symmetry_space_group_name_H-M 'P b c a'
_audit_creation_method SHELXL
_cell_angle_alpha 90.00
_cell_angle_beta 90.00
_cell_angle_gamma 90.00
_cell_formula_units_Z 4
_cell_length_a 13.819(3)
_cell_length_b 11.805(3)
_cell_length_c 7.5010(12)
_cell_measurement_reflns_used 25
_cell_measurement_temperature 296
_cell_measurement_theta_max 11.3
_cell_measurement_theta_min 10.4
_cell_volume 1223.6(4)
_computing_cell_refinement MSC/AFC
_computing_data_collection
;
Rigaku AFC6A, MSC/AFC Diffractometer Control Software
;
_computing_data_reduction
;      DIFDAT_ADDREF_SORTRF (Xtal: Stewart, Merom, Holden, Doherty, Hall
                                   Maslen, Spadaccini & Davenport)
;
_computing_molecular_graphics '      ORTEP (Xtal: Davenport, Hall & Dreissig)'
_computing_publication_material 'SHELXL-93 (Sheldrick, 1993)'
_computing_structure_refinement 'SHELXL-93 (Sheldrick, 1993)'
_computing_structure_solution 'SIR92     (Giacobazzo,1992)'
_diffrn_ambient_temperature 296
_diffrn_measurement_device Rigaku_AFC6A
_diffrn_measurement_method \q/2\q
_diffrn_radiation_monochromator graphite
_diffrn_radiation_source 'fine-focus sealed tube'
_diffrn_radiation_type Mo_K\a
_diffrn_radiation_wavelength .71073
_diffrn_reflns_av_R_equivalents .0000
_diffrn_reflns_av_sigmaI/netI .0490
_diffrn_reflns_limit_h_max 17
_diffrn_reflns_limit_h_min 0
_diffrn_reflns_limit_k_max 15
_diffrn_reflns_limit_k_min 0
_diffrn_reflns_limit_l_max 0
_diffrn_reflns_limit_l_min -9
_diffrn_reflns_number 1403
_diffrn_reflns_theta_max 27.49
_diffrn_reflns_theta_min 2.95
_diffrn_standards_decay_% 5
_diffrn_standards_interval_count 150
_diffrn_standards_number 3
_exptl_absorpt_coefficient_mu .068
_exptl_absorpt_correction_type none
_exptl_crystal_colour red
_exptl_crystal_density_diffrn 1.141
_exptl_crystal_description rectangular
_exptl_crystal_F_000 448
_exptl_crystal_size_max .30
_exptl_crystal_size_mid .30
_exptl_crystal_size_min .25
_refine_diff_density_max .139
_refine_diff_density_min -.190
_refine_ls_extinction_method none
_refine_ls_goodness_of_fit_all .997
_refine_ls_goodness_of_fit_obs 1.200
_refine_ls_hydrogen_treatment refall
_refine_ls_matrix_type full
_refine_ls_number_parameters 101
_refine_ls_number_reflns 1403
_refine_ls_number_restraints 0
_refine_ls_restrained_S_all .997
_refine_ls_restrained_S_obs 1.200
_refine_ls_R_factor_all .1450
_refine_ls_R_factor_obs .0516
_refine_ls_shift/esd_max -.131
_refine_ls_shift/esd_mean .010
_refine_ls_structure_factor_coef Fsqd
_refine_ls_weighting_details 'w=1/[\s^2^(Fo^2^)+(0.0711P)^2^+0.0623P] where P=(Fo^2^+2Fc^2^)/3'
_refine_ls_weighting_scheme calc
_refine_ls_wR_factor_all .1614
_refine_ls_wR_factor_obs .1252
_reflns_number_observed 637
_reflns_number_total 1403
_reflns_observed_criterion >2sigma(I)
_cod_data_source_file oa0007.cif
_cod_depositor_comments
;
The following automatic conversions were performed:

'_refine_ls_weighting_scheme' value 'calc
w=1/[\s^2^(Fo^2^)+(0.0711P)^2^+0.0623P] where P=(Fo^2^+2Fc^2^)/3' was
changed to 'calc'. New tag '_refine_ls_weighting_details' was
created. The value of the new tag was set to
'w=1/[\s^2^(Fo^2^)+(0.0711P)^2^+0.0623P] where P=(Fo^2^+2Fc^2^)/3'.

Automatic conversion script
Id: cif_fix_values 3143 2015-03-26 13:38:13Z robertas 
;
_cod_database_code 2101893

loop_
_symmetry_equiv_pos_as_xyz
'x, y, z'
'-x+1/2, -y, z+1/2'
'x+1/2, -y+1/2, -z'
'-x, y+1/2, -z+1/2'
'-x, -y, -z'
'x-1/2, y, -z-1/2'
'-x-1/2, y-1/2, z'
'x, -y-1/2, z-1/2'

loop_
_atom_site_aniso_label
_atom_site_aniso_U_11
_atom_site_aniso_U_22
_atom_site_aniso_U_33
_atom_site_aniso_U_12
_atom_site_aniso_U_13
_atom_site_aniso_U_23
N1 .1003(14) .0686(12) .0712(11) -.0092(11) -.0072(12) .0012(8)
C1 .098(2) .0575(12) .0573(12) .0087(12) .0027(10) .0003(9)
C2 .095(2) .0640(14) .0651(13) -.0030(13) .0061(12) .0012(10)
C3 .093(2) .077(2) .0616(12) .0005(13) .0110(10) .0017(11)
C4 .099(2) .084(2) .0684(15) .0152(15) .0084(13) -.0039(12)
C5 .126(2) .071(2) .0793(15) .003(2) -.0083(15) -.0175(13)
C6 .095(2) .079(2) .0735(14) -.0007(15) -.0114(13) -.0027(12)
C7 .091(2) .118(3) .115(2) -.009(2) .010(2) -.004(2)

loop_
_atom_site_label
_atom_site_fract_x
_atom_site_fract_y
_atom_site_fract_z
_atom_site_U_iso_or_equiv
_atom_site_thermal_displace_type
_atom_site_calc_flag
_atom_site_occupancy
_atom_site_type_symbol
N1 .04122(13) 1.0169(2) .5118(2) .0800(6) Uani d 1 N
C1 .1142(2) .9339(2) .4620(3) .0710(6) Uani d 1 C
C2 .2083(2) .9659(2) .4972(3) .0748(6) Uani d 1 C
C3 .2851(2) .8961(2) .4584(3) .0771(7) Uani d 1 C
C4 .2656(2) .7923(2) .3812(3) .0836(7) Uani d 1 C
C5 .1726(2) .7594(2) .3448(3) .0920(8) Uani d 1 C
C6 .0953(2) .8297(2) .3847(3) .0822(7) Uani d 1 C
C7 .3871(2) .9313(4) .4983(6) .1081(10) Uani d 1 C
H2 .2185(15) 1.041(2) .551(3) .093(7) Uiso d 1 H
H4 .3235(17) .744(2) .356(3) .098(7) Uiso d 1 H
H5 .1594(15) .689(2) .295(4) .104(9) Uiso d 1 H
H6 .0303(16) .8084(16) .366(3) .079(6) Uiso d 1 H
H71 .392(3) 1.011(5) .518(6) .21(2) Uiso d 1 H
H72 .427(3) .921(4) .414(7) .20(2) Uiso d 1 H
H73 .416(3) .896(4) .589(6) .19(2) Uiso d 1 H

loop_
_atom_type_symbol
_atom_type_description
_atom_type_scat_dispersion_real
_atom_type_scat_dispersion_imag
_atom_type_scat_source
C C .0033 .0016 'International Tables Vol C Tables 4.2.6.8 and 6.1.1.4'
N N .0061 .0033 'International Tables Vol C Tables 4.2.6.8 and 6.1.1.4'
H H .0000 .0000 'International Tables Vol C Tables 4.2.6.8 and 6.1.1.4'

loop_
_geom_angle_atom_site_label_1
_geom_angle_atom_site_label_2
_geom_angle_atom_site_label_3
_geom_angle_site_symmetry_1
_geom_angle
N1 N1 C1 5_576 112.9(2)
C2 C1 C6 . 120.2(2)
C2 C1 N1 . 114.8(2)
C6 C1 N1 . 125.1(2)
C3 C2 C1 . 121.5(2)
C3 C2 H2 . 121.0(13)
C1 C2 H2 . 117.5(13)
C2 C3 C4 . 118.0(2)
C2 C3 C7 . 121.2(3)
C4 C3 C7 . 120.8(3)
C5 C4 C3 . 121.2(2)
C5 C4 H4 . 123.3(13)
C3 C4 H4 . 115.5(13)
C4 C5 C6 . 120.7(3)
C4 C5 H5 . 121.3(14)
C6 C5 H5 . 118.0(14)
C1 C6 C5 . 118.4(3)
C1 C6 H6 . 118.6(12)
C5 C6 H6 . 122.9(13)
C3 C7 H71 . 112(3)
C3 C7 H72 . 115(3)
H71 C7 H72 . 102(4)
C3 C7 H73 . 116(3)
H71 C7 H73 . 108(4)
H72 C7 H73 . 102(4)

loop_
_geom_bond_atom_site_label_1
_geom_bond_atom_site_label_2
_geom_bond_site_symmetry_2
_geom_bond_distance
N1 N1 5_576 1.220(3)
N1 C1 . 1.456(3)
C1 C2 . 1.379(3)
C1 C6 . 1.385(3)
C2 C3 . 1.375(3)
C2 H2 . .98(3)
C3 C4 . 1.382(3)
C3 C7 . 1.500(4)
C4 C5 . 1.370(3)
C4 H4 . 1.00(2)
C5 C6 . 1.386(3)
C5 H5 . .93(3)
C6 H6 . .94(2)
C7 H71 . .96(5)
C7 H72 . .85(5)
C7 H73 . .89(5)

loop_
_geom_torsion_atom_site_label_1
_geom_torsion_atom_site_label_2
_geom_torsion_atom_site_label_3
_geom_torsion_atom_site_label_4
_geom_torsion_site_symmetry_1
_geom_torsion
N1 N1 C1 C2 5_576 -176.0(2)
N1 N1 C1 C6 5_576 4.1(3)
C6 C1 C2 C3 . -.5(3)
N1 C1 C2 C3 . 179.7(2)
C1 C2 C3 C4 . .5(3)
C1 C2 C3 C7 . -179.5(3)
C2 C3 C4 C5 . -.3(3)
C7 C3 C4 C5 . 179.8(3)
C3 C4 C5 C6 . .0(4)
C2 C1 C6 C5 . .2(3)
N1 C1 C6 C5 . -180.0(2)
C4 C5 C6 C1 . .0(4)
